data_7132653
loop_
_publ_author_name
'Ikeshita, Masahiro'
'Watanabe, Shinya'
'Suzuki, Seika'
'Tanaka, Shota'
'Hattori, Shingo'
'Shinozaki, Kazuteru'
'Imai, Yoshitane'
'Tsuno, Takashi'

_publ_section_title
;
 Circularly polarized phosphorescence with a large dissymmetry factor from
 a helical platinum(II) complex.
;
_journal_issue 17
_journal_name_full 'Chemical communications (Cambridge, England)'
_journal_page_first 2413
_journal_page_last 2416
_journal_paper_doi 10.1039/d3cc06293g
_journal_volume 60
_journal_year 2024
_chemical_formula_moiety 'C30 H24 N2 O Pt'
_chemical_formula_sum 'C30 H24 N2 O Pt'
_chemical_formula_weight 623.60
_space_group_crystal_system monoclinic
_space_group_IT_number 14
_space_group_name_Hall '-P 2yn'
_space_group_name_H-M_alt 'P 1 21/n 1'
_atom_sites_solution_hydrogens geom
_atom_sites_solution_primary dual
_audit_creation_date 2023-07-03
_audit_creation_method
;
Olex2 1.5
(compiled 2023.03.06 svn.rbb2c1857 for OlexSys, GUI svn.r6748)
;
_audit_update_record
;
2023-12-21 deposited with the CCDC.	2024-01-29 downloaded from the CCDC.
;
_cell_angle_alpha 90
_cell_angle_beta 98.051(3)
_cell_angle_gamma 90
_cell_formula_units_Z 4
_cell_length_a 11.8288(4)
_cell_length_b 15.4199(5)
_cell_length_c 12.4090(4)
_cell_measurement_reflns_used 9533
_cell_measurement_temperature 113.15
_cell_measurement_theta_max 29.7320
_cell_measurement_theta_min 2.1400
_cell_volume 2241.08(13)
_computing_cell_refinement 'CrysAlisPro 1.171.42.81a (Rigaku OD, 2023)'
_computing_data_collection 'CrysAlisPro 1.171.42.81a (Rigaku OD, 2023)'
_computing_data_reduction 'CrysAlisPro 1.171.42.81a (Rigaku OD, 2023)'
_computing_molecular_graphics 'Olex2 1.5 (Dolomanov et al., 2009)'
_computing_publication_material 'Olex2 1.5 (Dolomanov et al., 2009)'
_computing_structure_refinement 'SHELXL 2018/3 (Sheldrick, 2015)'
_computing_structure_solution 'SHELXT 2014/5 (Sheldrick, 2014)'
_diffrn_ambient_temperature 113.15
_diffrn_detector 'Hybrid Pixel Array Detector'
_diffrn_detector_area_resol_mean 10.0000
_diffrn_measured_fraction_theta_full 0.998
_diffrn_measured_fraction_theta_max 0.951
_diffrn_measurement_details
;
List of Runs (angles in degrees, time in seconds):

  # Type    Start    End  Width  t~exp~   \w     \q     \k     \f   Frames
#--------------------------------------------------------------------------
  1  \w     17.00  49.00   0.50    3.79    --   20.00  54.00 -90.00   64
  2  \w     62.00  90.00   0.50    3.79    --   20.00  54.00 -90.00   56
  3  \w    -74.00 109.00   0.50    3.79    --   20.00  54.00  30.00  366
  4  \w     16.00  41.00   0.50    3.79    --   20.00  54.00-150.00   50
  5  \w    -74.00 -23.00   0.50    3.79    --   20.00  54.00   0.00  102
  6  \w    -53.00  63.00   0.50    3.79    --   20.00  54.00 120.00  232
  7  \w     85.00 110.00   0.50    3.79    --   20.00  54.00 120.00   50
  8  \w    -74.00 -49.00   0.50    3.79    --   20.00  54.00 -30.00   50
  9  \w     10.00  35.00   0.50    3.79    --   20.00  54.00 -30.00   50
 10  \w     61.00 108.00   0.50    3.79    --   20.00  54.00 -30.00   94
 11  \w      6.00  31.00   0.50    3.79    --   20.00  54.00-180.00   50
 12  \w     37.00  62.00   0.50    3.79    --   20.00  54.00-120.00   50
 13  \w    -70.00 -45.00   0.50    3.79    --   20.00  54.00 -90.00   50
;
_diffrn_measurement_device 'two-circle diffractometer'
_diffrn_measurement_device_type 'XtaLAB Mini II (JP)'
_diffrn_measurement_method '\w scans'
_diffrn_orient_matrix_type 'CrysAlisPro convention (1999,Acta A55,543-557)'
_diffrn_orient_matrix_UB_11 -0.0468335000
_diffrn_orient_matrix_UB_12 -0.0057766000
_diffrn_orient_matrix_UB_13 0.0292835000
_diffrn_orient_matrix_UB_21 -0.0027394000
_diffrn_orient_matrix_UB_22 0.0454580000
_diffrn_orient_matrix_UB_23 0.0078015000
_diffrn_orient_matrix_UB_31 -0.0383400000
_diffrn_orient_matrix_UB_32 0.0038083000
_diffrn_orient_matrix_UB_33 -0.0491349000
_diffrn_radiation_monochromator graphite
_diffrn_radiation_probe x-ray
_diffrn_radiation_type 'Mo K\a'
_diffrn_radiation_wavelength 0.71073
_diffrn_reflns_av_R_equivalents 0.0315
_diffrn_reflns_av_unetI/netI 0.0402
_diffrn_reflns_Laue_measured_fraction_full 0.998
_diffrn_reflns_Laue_measured_fraction_max 0.951
_diffrn_reflns_limit_h_max 16
_diffrn_reflns_limit_h_min -16
_diffrn_reflns_limit_k_max 21
_diffrn_reflns_limit_k_min -21
_diffrn_reflns_limit_l_max 17
_diffrn_reflns_limit_l_min -17
_diffrn_reflns_number 24394
_diffrn_reflns_point_group_measured_fraction_full 0.998
_diffrn_reflns_point_group_measured_fraction_max 0.951
_diffrn_reflns_theta_full 25.000
_diffrn_reflns_theta_max 30.566
_diffrn_reflns_theta_min 2.184
_diffrn_source 'fine-focus sealed X-ray tube'
_diffrn_source_type 'Rigaku (Mo) X-ray Source'
_exptl_absorpt_coefficient_mu 6.288
_exptl_absorpt_correction_T_max 1.00000
_exptl_absorpt_correction_T_min 0.38036
_exptl_absorpt_correction_type multi-scan
_exptl_absorpt_process_details
;
CrysAlisPro 1.171.42.81a (Rigaku Oxford Diffraction, 2023)
Empirical absorption correction using spherical harmonics,
implemented in SCALE3 ABSPACK scaling algorithm.
;
_exptl_crystal_colour 'clear reddish colourless'
_exptl_crystal_colour_lustre clear
_exptl_crystal_colour_modifier reddish
_exptl_crystal_colour_primary colourless
_exptl_crystal_density_diffrn 1.848
_exptl_crystal_description block
_exptl_crystal_F_000 1216
_exptl_crystal_recrystallization_method DMSO
_exptl_crystal_size_max 0.418
_exptl_crystal_size_mid 0.299
_exptl_crystal_size_min 0.194
_refine_diff_density_max 2.833
_refine_diff_density_min -1.290
_refine_diff_density_rms 0.144
_refine_ls_extinction_method none
_refine_ls_goodness_of_fit_ref 1.030
_refine_ls_hydrogen_treatment constr
_refine_ls_matrix_type full
_refine_ls_number_parameters 308
_refine_ls_number_reflns 6539
_refine_ls_number_restraints 0
_refine_ls_restrained_S_all 1.030
_refine_ls_R_factor_all 0.0444
_refine_ls_R_factor_gt 0.0303
_refine_ls_shift/su_max 0.001
_refine_ls_shift/su_mean 0.000
_refine_ls_structure_factor_coef Fsqd
_refine_ls_weighting_details 'w=1/[\s^2^(Fo^2^)+(0.0227P)^2^+3.6477P] where P=(Fo^2^+2Fc^2^)/3'
_refine_ls_weighting_scheme calc
_refine_ls_wR_factor_gt 0.0573
_refine_ls_wR_factor_ref 0.0605
_reflns_Friedel_coverage 0.000
_reflns_number_gt 5361
_reflns_number_total 6539
_reflns_threshold_expression 'I > 2\s(I)'
_cod_data_source_file d3cc06293g2.cif
_cod_data_source_block exp_1084_auto
_cod_depositor_comments 'Adding full bibliography for 7132652--7132653.cif.'
_cod_database_code 7132653
_shelx_shelxl_version_number 2018/3
_chemical_oxdiff_formula 'C30 H24 N2 O1 Pt1'
_shelx_space_group_comment
;
The symmetry employed for this shelxl refinement is uniquely defined
by the following loop, which should always be used as a source of
symmetry information in preference to the above space-group names.
They are only intended as comments.
;
_shelx_estimated_absorpt_t_max 0.375
_shelx_estimated_absorpt_t_min 0.179
_olex2_refinement_description
;
1. Fixed Uiso
 At 1.2 times of:
  All C(H) groups
 At 1.5 times of:
  All C(H,H,H) groups
2.a Ternary CH refined with riding coordinates:
 C10(H10)
2.b Aromatic/amide H refined with riding coordinates:
 C5(H5), C28(H28), C3(H3), C4(H4), C32(H32), C27(H27), C6(H6), C33(H33),
 C18(H18), C8(H8), C31(H31), C34(H34), C16(H16), C24(H24), C25(H25), C22(H22),
 C14(H14), C23(H23), C17(H17), C15(H15)
2.c Idealised Me refined as rotating group:
 C11(H11A,H11B,H11C)
;
_olex2_submission_special_instructions 'No special instructions were received'
_oxdiff_exptl_absorpt_empirical_details
;
Empirical correction (ABSPACK) includes:
- Absorption correction using spherical harmonics
- Frame scaling
;
_oxdiff_exptl_absorpt_empirical_full_max 1.959
_oxdiff_exptl_absorpt_empirical_full_min 0.741

loop_
_space_group_symop_operation_xyz
'x, y, z'
'-x+1/2, y+1/2, -z+1/2'
'-x, -y, -z'
'x-1/2, -y-1/2, z-1/2'

loop_
_atom_site_label
_atom_site_type_symbol
_atom_site_fract_x
_atom_site_fract_y
_atom_site_fract_z
_atom_site_U_iso_or_equiv
_atom_site_adp_type
_atom_site_occupancy
_atom_site_site_symmetry_order
_atom_site_calc_flag
_atom_site_refinement_flags_posn
_atom_site_refinement_flags_adp
_atom_site_refinement_flags_occupancy
_atom_site_disorder_assembly
_atom_site_disorder_group
Pt1 Pt 0.33012(2) 0.52398(2) 0.32346(2) 0.01520(4) Uani 1 1 d . . . . .
O12 O 0.3608(2) 0.49629(15) 0.1646(2) 0.0206(5) Uani 1 1 d . . . . .
N9 N 0.1944(2) 0.4432(2) 0.2953(2) 0.0184(6) Uani 1 1 d . . . . .
N19 N 0.4603(2) 0.60818(18) 0.3497(2) 0.0163(6) Uani 1 1 d . . . . .
C30 C 0.3326(3) 0.5450(2) 0.4816(3) 0.0163(7) Uani 1 1 d . . . . .
C29 C 0.4179(3) 0.6042(2) 0.5282(3) 0.0161(7) Uani 1 1 d . . . . .
C7 C 0.3562(3) 0.4161(2) 0.1314(3) 0.0181(7) Uani 1 1 d . . . . .
C20 C 0.4858(3) 0.6428(2) 0.4505(3) 0.0166(7) Uani 1 1 d . . . . .
C5 C 0.4234(3) 0.3050(2) 0.0163(3) 0.0230(8) Uani 1 1 d . . . . .
H5 H 0.473341 0.288578 -0.033786 0.028 Uiso 1 1 calc R U . . .
C28 C 0.5181(3) 0.6317(2) 0.2661(3) 0.0203(7) Uani 1 1 d . . . . .
H28 H 0.496106 0.606957 0.196135 0.024 Uiso 1 1 calc R U . . .
C3 C 0.2794(3) 0.2681(2) 0.1237(3) 0.0222(8) Uani 1 1 d . . . . .
H3 H 0.227948 0.226877 0.146333 0.027 Uiso 1 1 calc R U . . .
C4 C 0.3495(3) 0.2436(2) 0.0498(3) 0.0249(8) Uani 1 1 d . . . . .
H4 H 0.347602 0.186107 0.022226 0.030 Uiso 1 1 calc R U . . .
C32 C 0.2892(3) 0.5155(2) 0.6641(3) 0.0214(7) Uani 1 1 d . . . . .
H32 H 0.243164 0.486577 0.709737 0.026 Uiso 1 1 calc R U . . .
C27 C 0.6057(3) 0.6890(2) 0.2799(3) 0.0243(8) Uani 1 1 d . . . . .
H27 H 0.647184 0.701625 0.221486 0.029 Uiso 1 1 calc R U . . .
C6 C 0.4257(3) 0.3884(2) 0.0538(3) 0.0201(7) Uani 1 1 d . . . . .
H6 H 0.475428 0.429055 0.027038 0.024 Uiso 1 1 calc R U . . .
C21 C 0.5720(3) 0.7096(2) 0.4683(3) 0.0194(7) Uani 1 1 d . . . . .
C13 C 0.0079(3) 0.5173(2) 0.2552(3) 0.0206(7) Uani 1 1 d . . . . .
C33 C 0.3726(3) 0.5726(3) 0.7082(3) 0.0229(8) Uani 1 1 d . . . . .
H33 H 0.384349 0.582890 0.784476 0.028 Uiso 1 1 calc R U . . .
C18 C -0.0249(3) 0.5993(2) 0.2844(3) 0.0239(8) Uani 1 1 d . . . . .
H18 H 0.005076 0.622395 0.353459 0.029 Uiso 1 1 calc R U . . .
C2 C 0.2817(3) 0.3528(2) 0.1669(3) 0.0174(7) Uani 1 1 d . . . . .
C8 C 0.1966(3) 0.3752(2) 0.2345(3) 0.0197(7) Uani 1 1 d . . . . .
H8 H 0.135049 0.335648 0.234505 0.024 Uiso 1 1 calc R U . . .
C31 C 0.2726(3) 0.5004(2) 0.5528(3) 0.0200(7) Uani 1 1 d . . . . .
H31 H 0.218327 0.457958 0.524155 0.024 Uiso 1 1 calc R U . . .
C34 C 0.4392(3) 0.6149(2) 0.6415(3) 0.0207(7) Uani 1 1 d . . . . .
H34 H 0.499695 0.651525 0.672635 0.025 Uiso 1 1 calc R U . . .
C26 C 0.6350(3) 0.7301(2) 0.3822(3) 0.0207(7) Uani 1 1 d . . . . .
C16 C -0.1443(4) 0.6153(3) 0.1127(4) 0.0337(10) Uani 1 1 d . . . . .
H16 H -0.195828 0.648775 0.063860 0.040 Uiso 1 1 calc R U . . .
C24 C 0.7487(3) 0.8346(3) 0.4949(4) 0.0300(9) Uani 1 1 d . . . . .
H24 H 0.810867 0.874096 0.505893 0.036 Uiso 1 1 calc R U . . .
C25 C 0.7241(3) 0.7920(3) 0.3980(3) 0.0281(9) Uani 1 1 d . . . . .
H25 H 0.767081 0.804109 0.340589 0.034 Uiso 1 1 calc R U . . .
C10 C 0.0868(3) 0.4656(2) 0.3384(3) 0.0225(8) Uani 1 1 d . . . . .
H10 H 0.108457 0.504647 0.402278 0.027 Uiso 1 1 calc R U . . .
C22 C 0.5967(3) 0.7592(2) 0.5650(3) 0.0273(9) Uani 1 1 d . . . . .
H22 H 0.552711 0.750103 0.622493 0.033 Uiso 1 1 calc R U . . .
C14 C -0.0373(4) 0.4857(3) 0.1535(3) 0.0296(9) Uani 1 1 d . . . . .
H14 H -0.015965 0.429557 0.132157 0.035 Uiso 1 1 calc R U . . .
C23 C 0.6823(4) 0.8198(3) 0.5779(3) 0.0306(9) Uani 1 1 d . . . . .
H23 H 0.696549 0.851999 0.643673 0.037 Uiso 1 1 calc R U . . .
C17 C -0.1016(3) 0.6484(3) 0.2132(4) 0.0299(9) Uani 1 1 d . . . . .
H17 H -0.124182 0.704402 0.234091 0.036 Uiso 1 1 calc R U . . .
C11 C 0.0265(3) 0.3877(3) 0.3796(3) 0.0311(9) Uani 1 1 d . . . . .
H11A H -0.004522 0.351127 0.317958 0.047 Uiso 1 1 calc R U . . .
H11B H -0.035916 0.407799 0.417665 0.047 Uiso 1 1 calc R U . . .
H11C H 0.080985 0.354137 0.429896 0.047 Uiso 1 1 calc R U . . .
C15 C -0.1127(4) 0.5342(3) 0.0828(3) 0.0331(10) Uani 1 1 d . . . . .
H15 H -0.142626 0.511432 0.013496 0.040 Uiso 1 1 calc R U . . .

loop_
_atom_site_aniso_label
_atom_site_aniso_U_11
_atom_site_aniso_U_22
_atom_site_aniso_U_33
_atom_site_aniso_U_23
_atom_site_aniso_U_13
_atom_site_aniso_U_12
Pt1 0.01516(6) 0.01495(6) 0.01511(6) 0.00049(6) 0.00079(4) 0.00192(6)
O12 0.0295(14) 0.0143(11) 0.0178(12) -0.0006(9) 0.0027(11) -0.0019(10)
N9 0.0165(14) 0.0217(15) 0.0167(14) 0.0041(12) 0.0013(11) 0.0013(12)
N19 0.0163(14) 0.0141(13) 0.0187(14) 0.0006(11) 0.0032(11) 0.0012(11)
C30 0.0168(16) 0.0176(16) 0.0142(15) 0.0016(12) 0.0010(13) 0.0076(12)
C29 0.0165(16) 0.0143(15) 0.0177(16) 0.0011(12) 0.0032(13) 0.0059(13)
C7 0.0169(16) 0.0169(16) 0.0192(17) -0.0004(13) -0.0018(13) 0.0005(13)
C20 0.0165(17) 0.0154(15) 0.0177(17) 0.0018(12) 0.0020(13) 0.0054(13)
C5 0.0226(19) 0.0263(19) 0.0198(18) -0.0034(15) 0.0021(15) 0.0054(15)
C28 0.0224(18) 0.0202(17) 0.0183(17) 0.0001(14) 0.0033(14) 0.0011(14)
C3 0.0227(19) 0.0181(17) 0.0242(19) 0.0010(14) -0.0028(15) -0.0036(14)
C4 0.030(2) 0.0147(16) 0.028(2) -0.0015(14) -0.0030(16) 0.0050(15)
C32 0.0183(17) 0.0277(19) 0.0189(17) 0.0051(15) 0.0049(14) 0.0037(15)
C27 0.029(2) 0.0235(19) 0.0213(18) -0.0010(15) 0.0074(16) -0.0040(16)
C6 0.0192(17) 0.0244(18) 0.0167(17) -0.0013(14) 0.0020(14) -0.0002(14)
C21 0.0188(17) 0.0167(16) 0.0229(18) -0.0006(14) 0.0036(14) 0.0034(14)
C13 0.0136(15) 0.0268(19) 0.0215(17) 0.0045(16) 0.0022(13) -0.0008(15)
C33 0.0243(19) 0.0293(19) 0.0146(16) -0.0001(15) 0.0010(14) 0.0056(16)
C18 0.0212(19) 0.0253(19) 0.0255(19) -0.0043(15) 0.0045(15) -0.0088(15)
C2 0.0158(16) 0.0186(16) 0.0167(16) 0.0020(13) -0.0015(13) -0.0015(13)
C8 0.0167(17) 0.0211(17) 0.0204(18) 0.0035(14) 0.0000(14) -0.0029(14)
C31 0.0130(16) 0.0258(18) 0.0208(18) 0.0005(13) 0.0011(14) 0.0027(13)
C34 0.0213(18) 0.0196(17) 0.0210(18) -0.0007(14) 0.0015(14) -0.0003(14)
C26 0.0204(18) 0.0166(16) 0.0262(19) 0.0014(14) 0.0066(15) 0.0008(14)
C16 0.027(2) 0.039(2) 0.035(2) 0.0113(19) 0.0014(18) 0.0067(19)
C24 0.025(2) 0.026(2) 0.039(2) -0.0078(18) 0.0052(18) -0.0083(17)
C25 0.027(2) 0.026(2) 0.033(2) -0.0013(17) 0.0104(17) -0.0083(17)
C10 0.0195(17) 0.029(2) 0.0194(17) 0.0046(15) 0.0038(14) 0.0024(15)
C22 0.029(2) 0.025(2) 0.028(2) -0.0053(16) 0.0067(17) -0.0077(17)
C14 0.028(2) 0.034(2) 0.026(2) -0.0058(18) 0.0014(16) 0.0006(18)
C23 0.036(2) 0.025(2) 0.030(2) -0.0072(17) 0.0012(18) -0.0071(18)
C17 0.024(2) 0.0230(19) 0.044(3) 0.0020(18) 0.0099(18) 0.0010(16)
C11 0.024(2) 0.035(2) 0.035(2) 0.0060(18) 0.0076(17) -0.0023(17)
C15 0.027(2) 0.045(3) 0.025(2) 0.0016(19) -0.0044(16) 0.0044(19)

loop_
_atom_type_symbol
_atom_type_description
_atom_type_scat_dispersion_real
_atom_type_scat_dispersion_imag
_atom_type_scat_source
C C 0.0033 0.0016 'International Tables Vol C Tables 4.2.6.8 and 6.1.1.4'
H H 0.0000 0.0000 'International Tables Vol C Tables 4.2.6.8 and 6.1.1.4'
N N 0.0061 0.0033 'International Tables Vol C Tables 4.2.6.8 and 6.1.1.4'
O O 0.0106 0.0060 'International Tables Vol C Tables 4.2.6.8 and 6.1.1.4'
Pt Pt -1.7033 8.3905 'International Tables Vol C Tables 4.2.6.8 and 6.1.1.4'

loop_
_geom_angle_atom_site_label_1
_geom_angle_atom_site_label_2
_geom_angle_atom_site_label_3
_geom_angle
_geom_angle_site_symmetry_1
_geom_angle_site_symmetry_3
_geom_angle_publ_flag
N9 Pt1 O12 87.14(11) . . ?
N19 Pt1 O12 93.12(11) . . ?
N19 Pt1 N9 177.66(11) . . ?
C30 Pt1 O12 168.99(12) . . ?
C30 Pt1 N9 99.94(13) . . ?
C30 Pt1 N19 80.16(13) . . ?
C7 O12 Pt1 119.0(2) . . ?
C8 N9 Pt1 121.3(3) . . ?
C8 N9 C10 119.0(3) . . ?
C10 N9 Pt1 119.5(2) . . ?
C20 N19 Pt1 118.1(2) . . ?
C20 N19 C28 121.7(3) . . ?
C28 N19 Pt1 120.1(2) . . ?
C29 C30 Pt1 114.7(3) . . ?
C31 C30 Pt1 127.5(3) . . ?
C31 C30 C29 117.1(3) . . ?
C30 C29 C20 114.6(3) . . ?
C34 C29 C30 120.1(3) . . ?
C34 C29 C20 125.0(3) . . ?
O12 C7 C6 119.9(3) . . ?
O12 C7 C2 123.6(3) . . ?
C6 C7 C2 116.5(3) . . ?
N19 C20 C29 112.1(3) . . ?
N19 C20 C21 118.9(3) . . ?
C21 C20 C29 128.9(3) . . ?
C4 C5 H5 119.3 . . ?
C6 C5 H5 119.3 . . ?
C6 C5 C4 121.5(4) . . ?
N19 C28 H28 119.0 . . ?
C27 C28 N19 122.1(3) . . ?
C27 C28 H28 119.0 . . ?
C4 C3 H3 119.1 . . ?
C4 C3 C2 121.8(3) . . ?
C2 C3 H3 119.1 . . ?
C5 C4 H4 120.8 . . ?
C3 C4 C5 118.4(3) . . ?
C3 C4 H4 120.8 . . ?
C33 C32 H32 120.1 . . ?
C33 C32 C31 119.8(3) . . ?
C31 C32 H32 120.1 . . ?
C28 C27 H27 120.3 . . ?
C28 C27 C26 119.4(4) . . ?
C26 C27 H27 120.3 . . ?
C7 C6 H6 119.0 . . ?
C5 C6 C7 121.9(3) . . ?
C5 C6 H6 119.0 . . ?
C26 C21 C20 118.4(3) . . ?
C22 C21 C20 124.9(3) . . ?
C22 C21 C26 116.6(3) . . ?
C18 C13 C10 118.1(3) . . ?
C18 C13 C14 118.1(3) . . ?
C14 C13 C10 123.8(4) . . ?
C32 C33 H33 120.0 . . ?
C32 C33 C34 120.0(3) . . ?
C34 C33 H33 120.0 . . ?
C13 C18 H18 119.6 . . ?
C13 C18 C17 120.7(4) . . ?
C17 C18 H18 119.6 . . ?
C7 C2 C8 121.9(3) . . ?
C3 C2 C7 119.8(3) . . ?
C3 C2 C8 117.8(3) . . ?
N9 C8 C2 127.4(3) . . ?
N9 C8 H8 116.3 . . ?
C2 C8 H8 116.3 . . ?
C30 C31 H31 118.8 . . ?
C32 C31 C30 122.4(3) . . ?
C32 C31 H31 118.8 . . ?
C29 C34 H34 119.8 . . ?
C33 C34 C29 120.4(3) . . ?
C33 C34 H34 119.8 . . ?
C27 C26 C21 119.1(3) . . ?
C25 C26 C27 120.6(3) . . ?
C25 C26 C21 120.3(3) . . ?
C17 C16 H16 119.8 . . ?
C15 C16 H16 119.8 . . ?
C15 C16 C17 120.3(4) . . ?
C25 C24 H24 120.1 . . ?
C25 C24 C23 119.8(4) . . ?
C23 C24 H24 120.1 . . ?
C26 C25 H25 119.7 . . ?
C24 C25 C26 120.7(4) . . ?
C24 C25 H25 119.7 . . ?
N9 C10 C13 110.7(3) . . ?
N9 C10 H10 106.7 . . ?
N9 C10 C11 113.7(3) . . ?
C13 C10 H10 106.7 . . ?
C13 C10 C11 111.7(3) . . ?
C11 C10 H10 106.7 . . ?
C21 C22 H22 119.1 . . ?
C23 C22 C21 121.9(4) . . ?
C23 C22 H22 119.1 . . ?
C13 C14 H14 119.3 . . ?
C15 C14 C13 121.4(4) . . ?
C15 C14 H14 119.3 . . ?
C24 C23 H23 119.8 . . ?
C22 C23 C24 120.5(4) . . ?
C22 C23 H23 119.8 . . ?
C18 C17 H17 120.2 . . ?
C16 C17 C18 119.6(4) . . ?
C16 C17 H17 120.2 . . ?
C10 C11 H11A 109.5 . . ?
C10 C11 H11B 109.5 . . ?
C10 C11 H11C 109.5 . . ?
H11A C11 H11B 109.5 . . ?
H11A C11 H11C 109.5 . . ?
H11B C11 H11C 109.5 . . ?
C16 C15 C14 119.9(4) . . ?
C16 C15 H15 120.1 . . ?
C14 C15 H15 120.1 . . ?

loop_
_geom_bond_atom_site_label_1
_geom_bond_atom_site_label_2
_geom_bond_distance
_geom_bond_site_symmetry_2
_geom_bond_publ_flag
Pt1 O12 2.098(3) . ?
Pt1 N9 2.023(3) . ?
Pt1 N19 2.006(3) . ?
Pt1 C30 1.985(3) . ?
O12 C7 1.301(4) . ?
N9 C8 1.293(5) . ?
N9 C10 1.488(4) . ?
N19 C20 1.354(4) . ?
N19 C28 1.369(4) . ?
C30 C29 1.422(5) . ?
C30 C31 1.390(5) . ?
C29 C20 1.465(5) . ?
C29 C34 1.403(5) . ?
C7 C6 1.417(5) . ?
C7 C2 1.426(5) . ?
C20 C21 1.444(5) . ?
C5 H5 0.9500 . ?
C5 C4 1.391(5) . ?
C5 C6 1.367(5) . ?
C28 H28 0.9500 . ?
C28 C27 1.355(5) . ?
C3 H3 0.9500 . ?
C3 C4 1.372(5) . ?
C3 C2 1.410(5) . ?
C4 H4 0.9500 . ?
C32 H32 0.9500 . ?
C32 C33 1.377(5) . ?
C32 C31 1.388(5) . ?
C27 H27 0.9500 . ?
C27 C26 1.417(5) . ?
C6 H6 0.9500 . ?
C21 C26 1.423(5) . ?
C21 C22 1.418(5) . ?
C13 C18 1.386(5) . ?
C13 C10 1.517(5) . ?
C13 C14 1.388(5) . ?
C33 H33 0.9500 . ?
C33 C34 1.384(5) . ?
C18 H18 0.9500 . ?
C18 C17 1.397(5) . ?
C2 C8 1.441(5) . ?
C8 H8 0.9500 . ?
C31 H31 0.9500 . ?
C34 H34 0.9500 . ?
C26 C25 1.415(5) . ?
C16 H16 0.9500 . ?
C16 C17 1.377(6) . ?
C16 C15 1.371(6) . ?
C24 H24 0.9500 . ?
C24 C25 1.365(5) . ?
C24 C23 1.400(6) . ?
C25 H25 0.9500 . ?
C10 H10 1.0000 . ?
C10 C11 1.522(5) . ?
C22 H22 0.9500 . ?
C22 C23 1.370(5) . ?
C14 H14 0.9500 . ?
C14 C15 1.380(6) . ?
C23 H23 0.9500 . ?
C17 H17 0.9500 . ?
C11 H11A 0.9800 . ?
C11 H11B 0.9800 . ?
C11 H11C 0.9800 . ?
C15 H15 0.9500 . ?

loop_
_geom_torsion_atom_site_label_1
_geom_torsion_atom_site_label_2
_geom_torsion_atom_site_label_3
_geom_torsion_atom_site_label_4
_geom_torsion
_geom_torsion_site_symmetry_1
_geom_torsion_site_symmetry_2
_geom_torsion_site_symmetry_3
_geom_torsion_site_symmetry_4
_geom_torsion_publ_flag
Pt1 O12 C7 C6 -149.3(3) . . . . ?
Pt1 O12 C7 C2 32.4(4) . . . . ?
Pt1 N9 C8 C2 -9.8(5) . . . . ?
Pt1 N9 C10 C13 91.2(3) . . . . ?
Pt1 N9 C10 C11 -142.0(3) . . . . ?
Pt1 N19 C20 C29 5.9(4) . . . . ?
Pt1 N19 C20 C21 -174.2(2) . . . . ?
Pt1 N19 C28 C27 179.3(3) . . . . ?
Pt1 C30 C29 C20 2.8(4) . . . . ?
Pt1 C30 C29 C34 -170.9(3) . . . . ?
Pt1 C30 C31 C32 173.8(3) . . . . ?
O12 C7 C6 C5 -179.7(3) . . . . ?
O12 C7 C2 C3 177.7(3) . . . . ?
O12 C7 C2 C8 6.5(5) . . . . ?
N19 C20 C21 C26 -6.4(5) . . . . ?
N19 C20 C21 C22 171.4(3) . . . . ?
N19 C28 C27 C26 -3.6(6) . . . . ?
C30 C29 C20 N19 -5.6(4) . . . . ?
C30 C29 C20 C21 174.6(3) . . . . ?
C30 C29 C34 C33 -4.3(5) . . . . ?
C29 C30 C31 C32 3.6(5) . . . . ?
C29 C20 C21 C26 173.4(3) . . . . ?
C29 C20 C21 C22 -8.8(6) . . . . ?
C7 C2 C8 N9 -20.6(5) . . . . ?
C20 N19 C28 C27 1.7(5) . . . . ?
C20 C29 C34 C33 -177.3(3) . . . . ?
C20 C21 C26 C27 4.5(5) . . . . ?
C20 C21 C26 C25 -176.9(3) . . . . ?
C20 C21 C22 C23 177.9(4) . . . . ?
C28 N19 C20 C29 -176.5(3) . . . . ?
C28 N19 C20 C21 3.4(5) . . . . ?
C28 C27 C26 C21 0.4(5) . . . . ?
C28 C27 C26 C25 -178.2(4) . . . . ?
C3 C2 C8 N9 168.0(3) . . . . ?
C4 C5 C6 C7 2.2(6) . . . . ?
C4 C3 C2 C7 1.7(5) . . . . ?
C4 C3 C2 C8 173.3(3) . . . . ?
C32 C33 C34 C29 3.9(6) . . . . ?
C27 C26 C25 C24 176.9(4) . . . . ?
C6 C7 C2 C3 -0.7(5) . . . . ?
C6 C7 C2 C8 -171.9(3) . . . . ?
C6 C5 C4 C3 -1.2(6) . . . . ?
C21 C26 C25 C24 -1.7(6) . . . . ?
C21 C22 C23 C24 -0.1(6) . . . . ?
C13 C18 C17 C16 -0.6(6) . . . . ?
C13 C14 C15 C16 -0.1(7) . . . . ?
C33 C32 C31 C30 -4.1(5) . . . . ?
C18 C13 C10 N9 -120.9(4) . . . . ?
C18 C13 C10 C11 111.2(4) . . . . ?
C18 C13 C14 C15 0.1(6) . . . . ?
C2 C7 C6 C5 -1.3(5) . . . . ?
C2 C3 C4 C5 -0.8(5) . . . . ?
C8 N9 C10 C13 -84.2(4) . . . . ?
C8 N9 C10 C11 42.6(4) . . . . ?
C31 C30 C29 C20 174.3(3) . . . . ?
C31 C30 C29 C34 0.6(5) . . . . ?
C31 C32 C33 C34 0.3(6) . . . . ?
C34 C29 C20 N19 167.8(3) . . . . ?
C34 C29 C20 C21 -12.1(5) . . . . ?
C26 C21 C22 C23 -4.3(6) . . . . ?
C25 C24 C23 C22 3.8(6) . . . . ?
C10 N9 C8 C2 165.6(3) . . . . ?
C10 C13 C18 C17 -177.0(3) . . . . ?
C10 C13 C14 C15 177.2(4) . . . . ?
C22 C21 C26 C27 -173.5(3) . . . . ?
C22 C21 C26 C25 5.2(5) . . . . ?
C14 C13 C18 C17 0.2(6) . . . . ?
C14 C13 C10 N9 62.0(5) . . . . ?
C14 C13 C10 C11 -65.8(5) . . . . ?
C23 C24 C25 C26 -2.9(6) . . . . ?
C17 C16 C15 C14 -0.3(7) . . . . ?
C15 C16 C17 C18 0.6(6) . . . . ?
